data_4116835
loop_
_publ_author_name
'A. I. Jim\'enez'
'C. Cativiela'
'A. Aubry'
'M. Marraud'

_publ_section_title
;
 \b-Turn Preferences Induced by 2,3-Methanophenylalanine Chirality
;
_journal_name_full 'Journal of the American Chemical Society'
_journal_page_first 9452
_journal_page_last 9459
_journal_paper_doi 10.1021/ja9807439
_journal_volume 120
_journal_year 1998
_chemical_formula_sum 'C22 H31 Cl2 N3 O3'
_chemical_formula_weight 456.40
_chemical_name_systematic
; 
 [Piv-S-Pro-(2R,3R)-2,3-methanophenylalanine-NHMe] dichloromethane solvate 
;
_space_group_IT_number 19
_symmetry_cell_setting orthorhombic
_symmetry_space_group_name_Hall 'P 2ac 2ab'
_symmetry_space_group_name_H-M 'P 21 21 21'
_atom_sites_solution_hydrogens geom
_atom_sites_solution_primary direct
_atom_sites_solution_secondary difmap
_audit_creation_method SHELXL
_cell_angle_alpha 90.00
_cell_angle_beta 90.00
_cell_angle_gamma 90.00
_cell_formula_units_Z 4
_cell_length_a 9.5420(10)
_cell_length_b 9.918(2)
_cell_length_c 26.268(6)
_cell_measurement_reflns_used 25
_cell_measurement_temperature 293(2)
_cell_measurement_theta_max 30
_cell_measurement_theta_min 20
_cell_volume 2485.9(8)
_computing_publication_material SHELXL-93
_computing_structure_refinement 'SHELXL-93 (Sheldrick, 1993)'
_computing_structure_solution SIR92
_diffrn_ambient_temperature 293(2)
_diffrn_measurement_device 'Nonius CAD-4 four circle diffractometer'
_diffrn_measurement_method \w/2\q
_diffrn_radiation_monochromator graphite
_diffrn_radiation_source 'fine-focus sealed tube'
_diffrn_radiation_type CuK\a
_diffrn_radiation_wavelength 1.54180
_diffrn_reflns_av_R_equivalents 0.0792
_diffrn_reflns_av_sigmaI/netI 0.0215
_diffrn_reflns_limit_h_max 11
_diffrn_reflns_limit_h_min 0
_diffrn_reflns_limit_k_max 11
_diffrn_reflns_limit_k_min -2
_diffrn_reflns_limit_l_max 31
_diffrn_reflns_limit_l_min 0
_diffrn_reflns_number 2550
_diffrn_reflns_theta_max 69.78
_diffrn_reflns_theta_min 3.36
_diffrn_standards_decay_% 0
_diffrn_standards_interval_time 90
_diffrn_standards_number 3
_exptl_absorpt_coefficient_mu 2.560
_exptl_absorpt_correction_type none
_exptl_crystal_colour Colourless
_exptl_crystal_density_diffrn 1.219
_exptl_crystal_description 'Transparent prism'
_exptl_crystal_F_000 968
_refine_diff_density_max .204
_refine_diff_density_min -.171
_refine_diff_density_rms .043
_refine_ls_abs_structure_details 'Flack H D (1983), Acta Cryst. A39, 876-881'
_refine_ls_abs_structure_Flack 0.09(4)
_refine_ls_extinction_coef 0.0017(5)
_refine_ls_extinction_expression Fc^*^=kFc[1+0.001xFc^2^l^3^/sin(2q)]^-1/4^
_refine_ls_extinction_method SHELXL
_refine_ls_goodness_of_fit_all 0.962
_refine_ls_goodness_of_fit_obs 1.001
_refine_ls_matrix_type full
_refine_ls_number_parameters 279
_refine_ls_number_reflns 2449
_refine_ls_number_restraints 2
_refine_ls_restrained_S_all 1.100
_refine_ls_restrained_S_obs 1.000
_refine_ls_R_factor_all 0.0910
_refine_ls_R_factor_obs 0.0545
_refine_ls_shift/esd_max 0.352
_refine_ls_shift/esd_mean 0.039
_refine_ls_structure_factor_coef Fsqd
_refine_ls_weighting_details 'w=1/[s^2^(Fo^2^)+( 0.1091P)^2^+0.4434P] where P=(Fo^2^+2Fc^2^)/3'
_refine_ls_weighting_scheme calc
_refine_ls_wR_factor_all 0.1926
_refine_ls_wR_factor_obs 0.1387
_reflns_number_observed 1618
_reflns_number_total 2499
_reflns_observed_criterion >2sigma(I)
_cod_data_source_file ja9807439_1.cif
_cod_data_source_block peptide1
_cod_depositor_comments
;
The following automatic conversions were performed:

'_refine_ls_weighting_scheme' value 'calc w=1/[s^2^(Fo^2^)+(
0.1091P)^2^+0.4434P] where P=(Fo^2^+2Fc^2^)/3' was changed to 'calc'.
New tag '_refine_ls_weighting_details' was created. The value of the
new tag was set to 'w=1/[s^2^(Fo^2^)+( 0.1091P)^2^+0.4434P] where
P=(Fo^2^+2Fc^2^)/3'.

Automatic conversion script
Id: cif_fix_values 3143 2015-03-26 13:38:13Z robertas 
;
_cod_original_formula_sum 'C21 H29 N3 O3 . C H2 Cl2'
_cod_database_code 4116835

loop_
_symmetry_equiv_pos_as_xyz
'x, y, z'
'-x+1/2, -y, z+1/2'
'x+1/2, -y+1/2, -z'
'-x, y+1/2, -z+1/2'

loop_
_atom_site_aniso_label
_atom_site_aniso_U_11
_atom_site_aniso_U_22
_atom_site_aniso_U_33
_atom_site_aniso_U_23
_atom_site_aniso_U_13
_atom_site_aniso_U_12
Cl1 0.1054(13) 0.0911(12) 0.250(3) -0.031(2) -0.042(2) 0.0186(11)
Cl2 0.188(2) 0.161(2) 0.128(2) 0.0380(14) -0.054(2) -0.050(2)
O1 0.060(2) 0.080(2) 0.074(2) 0.010(2) 0.009(2) 0.001(2)
O2 0.104(3) 0.063(2) 0.075(2) -0.010(2) 0.024(2) -0.008(2)
O3 0.086(2) 0.074(2) 0.103(3) 0.022(2) -0.003(2) -0.029(2)
N1 0.063(2) 0.071(3) 0.057(2) 0.009(2) 0.012(2) -0.010(2)
N2 0.058(2) 0.046(2) 0.062(2) 0.004(2) 0.007(2) 0.000(2)
N3 0.052(2) 0.071(3) 0.088(3) 0.011(2) 0.006(2) -0.003(2)
C1 0.138(6) 0.087(4) 0.086(4) 0.014(3) -0.022(4) 0.020(4)
C2 0.088(5) 0.155(7) 0.115(5) 0.010(5) -0.021(4) -0.015(5)
C3 0.147(7) 0.102(5) 0.092(4) -0.027(4) -0.014(4) -0.006(5)
C4 0.083(3) 0.083(4) 0.067(3) 0.004(3) -0.007(3) 0.005(3)
C5 0.075(3) 0.058(3) 0.057(3) 0.006(2) 0.003(2) 0.002(3)
C6 0.073(3) 0.107(4) 0.082(3) 0.008(3) 0.025(3) -0.002(3)
C7 0.084(4) 0.146(7) 0.103(4) 0.011(5) 0.027(4) -0.026(5)
C8 0.068(3) 0.094(4) 0.116(4) 0.019(4) 0.000(3) -0.026(3)
C9 0.054(2) 0.064(3) 0.074(3) 0.000(3) 0.008(2) -0.010(2)
C10 0.051(2) 0.057(3) 0.068(3) -0.002(2) 0.002(2) 0.000(2)
C11 0.060(3) 0.124(5) 0.133(5) 0.018(5) 0.004(4) -0.014(4)
C12 0.068(3) 0.055(3) 0.067(3) 0.001(2) 0.007(3) -0.009(3)
C13 0.058(2) 0.053(3) 0.057(2) 0.000(2) 0.006(2) -0.004(2)
C14 0.085(3) 0.057(3) 0.082(3) 0.001(3) 0.008(3) 0.009(3)
C15 0.067(3) 0.061(3) 0.080(3) 0.007(2) 0.003(3) -0.002(3)
C16 0.058(3) 0.068(3) 0.072(3) 0.012(2) -0.009(2) 0.004(2)
C17 0.076(4) 0.108(5) 0.109(4) -0.003(4) 0.008(4) -0.020(4)
C18 0.088(5) 0.123(6) 0.139(6) 0.005(5) -0.008(4) -0.037(5)
C19 0.090(5) 0.116(6) 0.142(7) -0.015(5) -0.045(5) 0.002(4)
C20 0.090(5) 0.194(9) 0.113(5) -0.045(6) -0.031(5) 0.024(6)
C21 0.066(3) 0.139(6) 0.083(4) -0.003(4) -0.009(3) 0.005(4)
C22 0.111(5) 0.077(4) 0.114(4) -0.004(4) -0.009(4) -0.003(4)

loop_
_atom_site_label
_atom_site_type_symbol
_atom_site_fract_x
_atom_site_fract_y
_atom_site_fract_z
_atom_site_U_iso_or_equiv
_atom_site_thermal_displace_type
_atom_site_occupancy
_atom_site_calc_flag
_atom_site_refinement_flags
Cl1 Cl 0.8797(2) 0.6961(2) -0.12475(12) 0.1490(11) Uani 1 d .
Cl2 Cl 1.0378(3) 0.5176(3) -0.06025(8) 0.1592(11) Uani 1 d .
O1 O 0.0427(4) 0.0660(4) -0.12157(13) 0.0713(9) Uani 1 d .
O2 O -0.2160(4) 0.2896(3) -0.12971(13) 0.0802(11) Uani 1 d .
O3 O 0.0983(4) 0.4496(4) -0.24510(14) 0.0875(11) Uani 1 d .
N1 N -0.1656(4) 0.0330(4) -0.08680(13) 0.0636(10) Uani 1 d .
N2 N -0.1551(4) 0.1974(4) -0.20582(13) 0.0555(9) Uani 1 d D
N3 N 0.1227(4) 0.2666(4) -0.1960(2) 0.0702(11) Uani 1 d D
H2 H -0.1379(82) 0.1052(35) -0.2223(25) 0.142(5) Uiso 1 d D
H3 H 0.0679(74) 0.1829(51) -0.1836(26) 0.142(5) Uiso 1 d D
C1 C 0.0537(9) -0.1057(6) -0.0120(2) 0.103(2) Uani 1 d .
H11 H -0.0405(9) -0.1364(6) -0.0065(2) 0.142(5) Uiso 1 calc R
H12 H 0.1051(9) -0.1104(6) 0.0194(2) 0.142(5) Uiso 1 calc R
H13 H 0.0982(9) -0.1619(6) -0.0370(2) 0.142(5) Uiso 1 calc R
C2 C 0.2014(7) 0.0901(9) -0.0400(3) 0.119(3) Uani 1 d .
H21 H 0.1986(7) 0.1816(9) -0.0519(3) 0.142(5) Uiso 1 calc R
H22 H 0.2462(7) 0.0344(9) -0.0651(3) 0.142(5) Uiso 1 calc R
H23 H 0.2534(7) 0.0860(9) -0.0087(3) 0.142(5) Uiso 1 calc R
C3 C -0.0181(9) 0.1343(7) 0.0089(2) 0.114(2) Uani 1 d .
H31 H -0.0177(9) 0.2250(7) -0.0038(2) 0.142(5) Uiso 1 calc R
H32 H 0.0335(9) 0.1304(7) 0.0402(2) 0.142(5) Uiso 1 calc R
H33 H -0.1130(9) 0.1061(7) 0.0148(2) 0.142(5) Uiso 1 calc R
C4 C 0.0511(6) 0.0394(6) -0.0308(2) 0.0778(15) Uani 1 d .
C5 C -0.0277(6) 0.0468(5) -0.0824(2) 0.0634(12) Uani 1 d .
C6 C -0.2717(6) 0.0040(7) -0.0478(2) 0.087(2) Uani 1 d .
H61 H -0.2962(6) 0.0847(7) -0.0289(2) 0.142(5) Uiso 1 calc R
H62 H -0.2388(6) -0.0642(7) -0.0241(2) 0.142(5) Uiso 1 calc R
C7 C -0.3927(7) -0.0460(9) -0.0778(2) 0.111(2) Uani 1 d .
H71 H -0.4800(7) -0.0280(9) -0.0601(2) 0.142(5) Uiso 1 calc R
H72 H -0.3849(7) -0.1422(9) -0.0836(2) 0.142(5) Uiso 1 calc R
C8 C -0.3870(6) 0.0295(7) -0.1271(2) 0.092(2) Uani 1 d .
H81 H -0.4342(6) 0.1158(7) -0.1242(2) 0.142(5) Uiso 1 calc R
H82 H -0.4305(6) -0.0220(7) -0.1542(2) 0.142(5) Uiso 1 calc R
C9 C -0.2293(5) 0.0493(5) -0.1374(2) 0.0640(12) Uani 1 d .
H9 H -0.1943(5) -0.0194(5) -0.1610(2) 0.142(5) Uiso 1 calc R
C10 C -0.1985(5) 0.1912(5) -0.1575(2) 0.0586(11) Uani 1 d .
C11 C 0.2694(7) 0.2882(8) -0.1849(3) 0.106(2) Uani 1 d .
H111 H 0.3036(7) 0.2160(8) -0.1640(3) 0.142(5) Uiso 1 calc R
H112 H 0.2805(7) 0.3723(8) -0.1673(3) 0.142(5) Uiso 1 calc R
H113 H 0.3214(7) 0.2907(8) -0.2162(3) 0.142(5) Uiso 1 calc R
C12 C 0.0476(5) 0.3497(5) -0.2242(2) 0.0633(12) Uani 1 d .
C13 C -0.1063(5) 0.3198(4) -0.2292(2) 0.0560(11) Uani 1 d .
C14 C -0.2012(6) 0.4393(5) -0.2302(2) 0.0747(14) Uani 1 d .
H141 H -0.1599(6) 0.5411(5) -0.2264(2) 0.142(5) Uiso 1 d R
H142 H -0.2943(6) 0.4211(5) -0.2108(2) 0.142(5) Uiso 1 d R
C15 C -0.1769(6) 0.3646(5) -0.2789(2) 0.0692(13) Uani 1 d .
H151 H -0.1036(6) 0.4214(5) -0.3012(2) 0.142(5) Uiso 1 d R
C16 C -0.2859(5) 0.2810(5) -0.3041(2) 0.0664(13) Uani 1 d .
C17 C -0.4049(7) 0.2383(7) -0.2812(3) 0.098(2) Uani 1 d .
H171 H -0.4216(7) 0.2624(7) -0.2476(3) 0.142(5) Uiso 1 calc R
C18 C -0.5012(8) 0.1610(8) -0.3061(3) 0.117(2) Uani 1 d .
H181 H -0.5818(8) 0.1341(8) -0.2890(3) 0.142(5) Uiso 1 calc R
C19 C -0.4826(9) 0.1230(8) -0.3545(4) 0.116(2) Uani 1 d .
H191 H -0.5472(9) 0.0681(8) -0.3711(4) 0.142(5) Uiso 1 calc R
C20 C -0.3655(9) 0.1679(11) -0.3784(3) 0.132(3) Uani 1 d .
H201 H -0.3501(9) 0.1432(11) -0.4121(3) 0.142(5) Uiso 1 calc R
C21 C -0.2684(7) 0.2487(8) -0.3544(2) 0.096(2) Uani 1 d .
H211 H -0.1914(7) 0.2812(8) -0.3722(2) 0.142(5) Uiso 1 calc R
C22 C 0.9703(8) 0.5444(6) -0.1191(3) 0.101(2) Uani 1 d .
H221 H 0.9074(8) 0.4709(6) -0.1274(3) 0.142(5) Uiso 1 calc R
H222 H 1.0461(8) 0.5434(6) -0.1437(3) 0.142(5) Uiso 1 calc R

loop_
_atom_type_symbol
_atom_type_description
_atom_type_scat_dispersion_real
_atom_type_scat_dispersion_imag
_atom_type_scat_source
O O .0492 .0322 'International Tables Vol C Tables 4.2.6.8 and 6.1.1.4'
N N .0311 .0180 'International Tables Vol C Tables 4.2.6.8 and 6.1.1.4'
C C .0181 .0091 'International Tables Vol C Tables 4.2.6.8 and 6.1.1.4'
H H .0000 .0000 'International Tables Vol C Tables 4.2.6.8 and 6.1.1.4'
Cl Cl .3639 .7018 'International Tables Vol C Tables 4.2.6.8 and 6.1.1.4'

loop_
_geom_angle_atom_site_label_1
_geom_angle_atom_site_label_2
_geom_angle_atom_site_label_3
_geom_angle
C5 N1 C9 118.5(4)
C5 N1 C6 130.0(4)
C9 N1 C6 111.6(4)
C10 N2 C13 123.0(4)
C10 N2 H2 114.3(41)
C13 N2 H2 121.4(42)
C12 N3 C11 123.1(5)
C12 N3 H3 113.8(45)
C11 N3 H3 123.1(45)
C4 C1 H11 109.5(4)
C4 C1 H12 109.4(3)
H11 C1 H12 109.5
C4 C1 H13 109.5(3)
H11 C1 H13 109.5
H12 C1 H13 109.5
C4 C2 H21 109.4(4)
C4 C2 H22 109.5(4)
H21 C2 H22 109.5
C4 C2 H23 109.5(3)
H21 C2 H23 109.5
H22 C2 H23 109.5
C4 C3 H31 109.5(3)
C4 C3 H32 109.5(4)
H31 C3 H32 109.5
C4 C3 H33 109.5(4)
H31 C3 H33 109.5
H32 C3 H33 109.5
C1 C4 C2 110.2(6)
C1 C4 C5 109.7(5)
C2 C4 C5 107.4(5)
C1 C4 C3 111.2(5)
C2 C4 C3 107.6(6)
C5 C4 C3 110.6(5)
O1 C5 N1 118.6(4)
O1 C5 C4 118.0(5)
N1 C5 C4 123.4(4)
N1 C6 C7 103.3(4)
N1 C6 H61 111.1(3)
C7 C6 H61 111.1(4)
N1 C6 H62 111.1(3)
C7 C6 H62 111.1(4)
H61 C6 H62 109.1
C6 C7 C8 105.3(5)
C6 C7 H71 110.7(3)
C8 C7 H71 110.7(4)
C6 C7 H72 110.7(5)
C8 C7 H72 110.7(4)
H71 C7 H72 108.8
C7 C8 C9 104.6(5)
C7 C8 H81 110.8(4)
C9 C8 H81 110.9(3)
C7 C8 H82 110.8(4)
C9 C8 H82 110.8(3)
H81 C8 H82 108.9
N1 C9 C10 109.5(4)
N1 C9 C8 103.3(4)
C10 C9 C8 111.4(5)
N1 C9 H9 110.8(3)
C10 C9 H9 110.8(3)
C8 C9 H9 110.8(3)
O2 C10 N2 124.8(4)
O2 C10 C9 119.8(4)
N2 C10 C9 115.4(4)
N3 C11 H111 109.5(4)
N3 C11 H112 109.5(4)
H111 C11 H112 109.5
N3 C11 H113 109.5(4)
H111 C11 H113 109.5
H112 C11 H113 109.5
O3 C12 N3 122.7(5)
O3 C12 C13 120.2(5)
N3 C12 C13 117.1(4)
N2 C13 C12 116.5(4)
N2 C13 C14 118.8(4)
C12 C13 C14 115.9(4)
N2 C13 C15 117.7(4)
C12 C13 C15 116.4(4)
C14 C13 C15 59.2(3)
C15 C14 C13 61.9(3)
C15 C14 H141 118.8(3)
C13 C14 H141 121.0(3)
C15 C14 H142 117.7(3)
C13 C14 H142 111.8(3)
H141 C14 H142 115.2
C16 C15 C14 123.2(5)
C16 C15 C13 121.6(4)
C14 C15 C13 58.9(3)
C16 C15 H151 120.5(3)
C14 C15 H151 107.9(3)
C13 C15 H151 109.3(3)
C17 C16 C21 117.2(6)
C17 C16 C15 124.4(5)
C21 C16 C15 118.3(5)
C16 C17 C18 122.0(7)
C16 C17 H171 119.0(4)
C18 C17 H171 119.0(5)
C19 C18 C17 121.7(7)
C19 C18 H181 119.2(5)
C17 C18 H181 119.2(5)
C18 C19 C20 117.1(7)
C18 C19 H191 121.5(5)
C20 C19 H191 121.4(5)
C19 C20 C21 122.2(7)
C19 C20 H201 118.9(5)
C21 C20 H201 118.9(5)
C16 C21 C20 119.8(7)
C16 C21 H211 120.1(4)
C20 C21 H211 120.1(5)
Cl2 C22 Cl1 113.7(4)
Cl2 C22 H221 108.8(3)
Cl1 C22 H221 108.8(3)
Cl2 C22 H222 108.8(3)
Cl1 C22 H222 108.8(3)
H221 C22 H222 107.7

loop_
_geom_bond_atom_site_label_1
_geom_bond_atom_site_label_2
_geom_bond_distance
Cl1 C22 1.741(7)
Cl2 C22 1.695(7)
O1 C5 1.243(6)
O2 C10 1.230(5)
O3 C12 1.233(6)
N1 C5 1.328(7)
N1 C9 1.471(6)
N1 C6 1.470(6)
N2 C10 1.336(6)
N2 C13 1.437(6)
N2 H2 1.025(11)
N3 C12 1.320(6)
N3 C11 1.445(8)
N3 H3 1.033(11)
C1 C4 1.522(8)
C1 H11 0.96
C1 H12 0.96
C1 H13 0.96
C2 C4 1.540(9)
C2 H21 0.96
C2 H22 0.96
C2 H23 0.96
C3 C4 1.552(9)
C3 H31 0.96
C3 H32 0.96
C3 H33 0.96
C4 C5 1.552(7)
C6 C7 1.483(9)
C6 H61 0.97
C6 H62 0.97
C7 C8 1.497(9)
C7 H71 0.97
C7 H72 0.97
C8 C9 1.541(7)
C8 H81 0.97
C8 H82 0.97
C9 C10 1.532(7)
C9 H9 0.98
C11 H111 0.96
C11 H112 0.96
C11 H113 0.96
C12 C13 1.503(7)
C13 C14 1.492(7)
C13 C15 1.536(7)
C14 C15 1.497(7)
C14 H141 1.09
C14 H142 1.04
C15 C16 1.485(7)
C15 H151 1.07
C16 C17 1.353(8)
C16 C21 1.370(8)
C17 C18 1.363(9)
C17 H171 0.93
C18 C19 1.339(10)
C18 H181 0.93
C19 C20 1.357(12)
C19 H191 0.93
C20 C21 1.378(10)
C20 H201 0.93
C21 H211 0.93
C22 H221 0.97
C22 H222 0.97

loop_
_geom_torsion_atom_site_label_1
_geom_torsion_atom_site_label_2
_geom_torsion_atom_site_label_3
_geom_torsion_atom_site_label_4
_geom_torsion
C9 N1 C5 O1 -3.6(8)
C6 N1 C5 O1 177.0(5)
C9 N1 C5 C4 176.7(4)
C6 N1 C5 C4 -2.6(9)
C1 C4 C5 O1 -107.3(6)
C2 C4 C5 O1 12.4(7)
C3 C4 C5 O1 129.7(6)
C1 C4 C5 N1 72.3(7)
C2 C4 C5 N1 -167.9(6)
C3 C4 C5 N1 -50.7(7)
C5 N1 C6 C7 -160.6(6)
C9 N1 C6 C7 20.0(7)
N1 C6 C7 C8 -32.9(7)
C6 C7 C8 C9 33.8(7)
C5 N1 C9 C10 -60.1(6)
C6 N1 C9 C10 119.4(5)
C5 N1 C9 C8 -178.8(5)
C6 N1 C9 C8 0.6(6)
C7 C8 C9 N1 -20.9(6)
C7 C8 C9 C10 -138.3(5)
C13 N2 C10 O2 8.3(7)
C13 N2 C10 C9 -172.7(4)
N1 C9 C10 O2 -46.8(6)
C8 C9 C10 O2 66.8(6)
N1 C9 C10 N2 134.1(4)
C8 C9 C10 N2 -112.3(5)
C11 N3 C12 O3 3.1(8)
C11 N3 C12 C13 -175.6(5)
C10 N2 C13 C12 88.9(5)
C10 N2 C13 C14 -57.4(6)
C10 N2 C13 C15 -125.6(5)
O3 C12 C13 N2 176.7(4)
N3 C12 C13 N2 -4.5(6)
O3 C12 C13 C14 -36.0(7)
N3 C12 C13 C14 142.7(4)
O3 C12 C13 C15 30.8(6)
N3 C12 C13 C15 -150.4(4)
N2 C13 C14 C15 -106.9(5)
C12 C13 C14 C15 106.7(5)
C15 C13 C14 C15 0.000(1)
C13 C14 C15 C16 109.7(5)
C13 C14 C15 C13 0.000(1)
N2 C13 C15 C16 -3.6(6)
C12 C13 C15 C16 141.9(5)
C14 C13 C15 C16 -112.3(5)
N2 C13 C15 C14 108.7(5)
C12 C13 C15 C14 -105.8(5)
C14 C13 C15 C14 0.000(1)
C14 C15 C16 C17 -15.6(8)
C13 C15 C16 C17 55.6(7)
C14 C15 C16 C21 161.7(5)
C13 C15 C16 C21 -127.0(6)
C21 C16 C17 C18 3.0(10)
C15 C16 C17 C18 -179.6(6)
C16 C17 C18 C19 0.2(12)
C17 C18 C19 C20 -1.8(13)
C18 C19 C20 C21 0.3(14)
C17 C16 C21 C20 -4.4(10)
C15 C16 C21 C20 178.0(6)
C19 C20 C21 C16 3.0(13)
